data_1550124
loop_
_publ_author_name
'Dandela, Rambabu'
'Tothadi, Srinu'
'Marelli, Udaya Kiran'
'Nangia, Ashwini'

_publ_section_title
;
 Systematic synthesis of a 6-component organic-salt alloy of naftopidil,
 and pentanary, quaternary and ternary multicomponent crystals
;
_journal_issue 6
_journal_name_full IUCrJ
_journal_page_first
;
;
_journal_paper_doi 10.1107/S2052252518014057
_journal_volume 5
_journal_year 2018
_chemical_formula_moiety 'C24 H29 N2 O3, C7 H5 O5'
_chemical_formula_sum 'C31 H34 N2 O8'
_chemical_formula_weight 562.60
_chemical_name_common 'Naftopidil_2,4,6-trihydroxybenzoic acid salt'
_space_group_crystal_system monoclinic
_space_group_IT_number 14
_space_group_name_Hall '-P 2ybc'
_space_group_name_H-M_alt 'P 1 21/c 1'
_symmetry_space_group_name_Hall '-P 2ybc'
_symmetry_space_group_name_H-M 'P 1 21/c 1'
_atom_sites_solution_hydrogens mixed
_audit_creation_date 2018-04-30
_audit_creation_method
;
Olex2 1.2-beta
(compiled 2017.03.28 svn.r3405 for OlexSys, GUI svn.r5337)
;
_cell_angle_alpha 90
_cell_angle_beta 92.859(8)
_cell_angle_gamma 90
_cell_formula_units_Z 4
_cell_length_a 11.074(2)
_cell_length_b 17.895(3)
_cell_length_c 14.000(2)
_cell_measurement_reflns_used 9984
_cell_measurement_temperature 293(2)
_cell_measurement_theta_max 30.44
_cell_measurement_theta_min 2.56
_cell_volume 2770.9(8)
_computing_cell_refinement 'SAINT v8.37A (Bruker, 2015)'
_computing_data_reduction 'SAINT v8.37A (Bruker, 2015)'
_computing_molecular_graphics 'Olex2 (Dolomanov et al., 2009)'
_computing_publication_material 'Olex2 (Dolomanov et al., 2009)'
_computing_structure_refinement 'ShelXL (Sheldrick, 2015)'
_computing_structure_solution 'SHELXT 2014/5 (Sheldrick, 2014)'
_diffrn_ambient_temperature 293(2)
_diffrn_measured_fraction_theta_full 0.997
_diffrn_measured_fraction_theta_max 0.997
_diffrn_measurement_device_type 'Bruker APEX-II CCD'
_diffrn_measurement_method '\f and \w scans'
_diffrn_radiation_type MoK\a
_diffrn_radiation_wavelength 0.71073
_diffrn_reflns_av_R_equivalents 0.0657
_diffrn_reflns_av_unetI/netI 0.0270
_diffrn_reflns_Laue_measured_fraction_full 0.997
_diffrn_reflns_Laue_measured_fraction_max 0.997
_diffrn_reflns_limit_h_max 15
_diffrn_reflns_limit_h_min -15
_diffrn_reflns_limit_k_max 25
_diffrn_reflns_limit_k_min -25
_diffrn_reflns_limit_l_max 19
_diffrn_reflns_limit_l_min -19
_diffrn_reflns_number 104029
_diffrn_reflns_point_group_measured_fraction_full 0.997
_diffrn_reflns_point_group_measured_fraction_max 0.997
_diffrn_reflns_theta_full 25.242
_diffrn_reflns_theta_max 30.461
_diffrn_reflns_theta_min 1.841
_diffrn_standards_number 0
_exptl_absorpt_coefficient_mu 0.098
_exptl_absorpt_correction_T_max 0.7461
_exptl_absorpt_correction_T_min 0.7081
_exptl_absorpt_correction_type multi-scan
_exptl_absorpt_process_details
'SADABS-2016/2 (Bruker,2016/2) was used for absorption correction. wR2(int) was 0.0895 before and 0.0582 after correction. The Ratio of minimum to maximum transmission is 0.9491. The \l/2 correction factor is Not present.'
_exptl_crystal_colour colourless
_exptl_crystal_colour_primary colourless
_exptl_crystal_density_diffrn 1.349
_exptl_crystal_description block
_exptl_crystal_F_000 1192
_exptl_crystal_size_max 0.15
_exptl_crystal_size_mid 0.15
_exptl_crystal_size_min 0.1
_refine_diff_density_max 0.410
_refine_diff_density_min -0.477
_refine_diff_density_rms 0.132
_refine_ls_extinction_method none
_refine_ls_goodness_of_fit_ref 1.117
_refine_ls_hydrogen_treatment mixed
_refine_ls_matrix_type full
_refine_ls_number_parameters 375
_refine_ls_number_reflns 8405
_refine_ls_number_restraints 1
_refine_ls_restrained_S_all 1.118
_refine_ls_R_factor_all 0.0643
_refine_ls_R_factor_gt 0.0459
_refine_ls_shift/su_max 0.000
_refine_ls_shift/su_mean 0.000
_refine_ls_structure_factor_coef Fsqd
_refine_ls_weighting_details 'w=1/[\s^2^(Fo^2^)+(0.0714P)^2^+0.8514P] where P=(Fo^2^+2Fc^2^)/3'
_refine_ls_weighting_scheme calc
_refine_ls_wR_factor_gt 0.1221
_refine_ls_wR_factor_ref 0.1420
_reflns_Friedel_coverage 0.000
_reflns_number_gt 6782
_reflns_number_total 8405
_reflns_threshold_expression 'I > 2\s(I)'
_cod_data_source_file ed5016.cif
_cod_data_source_block platon_pl
_cod_database_code 1550124
_shelx_shelxl_version_number 2016/6
_shelx_space_group_comment
;
The symmetry employed for this shelxl refinement is uniquely defined
by the following loop, which should always be used as a source of
symmetry information in preference to the above space-group names.
They are only intended as comments.
;
_olex2_refinement_description
;
1. Fixed Uiso
 At 1.2 times of:
  All C(H) groups, All C(H,H) groups, All N(H) groups
 At 1.5 times of:
  All C(H,H,H) groups, All O(H) groups
2. Restrained distances
 H7-O7
 0.89 with sigma of 0.02
3.a Riding coordinates:
 O3(H3), N2(H2), O4(H4), O6(H6)
3.b Ternary CH refined with riding coordinates:
 C8(H8)
3.c Secondary CH2 refined with riding coordinates:
 C5(H5A,H5B), C6(H6A,H6B), C7(H7A,H7B), C9(H9A,H9B), C21(H21A,H21B), C22(H22A,
 H22B)
3.d Aromatic/amide H refined with riding coordinates:
 C1(H1), C2(H2A), C12(H12), C13(H13), C14(H14), C16(H16), C17(H17), C18(H18),
 C20(H20), C23(H23), C24(H24), C26(H26), C31(H31)
3.e Idealised Me refined as rotating group:
 C15(H15A,H15B,H15C)
;

loop_
_space_group_symop_operation_xyz
'x, y, z'
'-x, y+1/2, -z+1/2'
'-x, -y, -z'
'x, -y-1/2, z-1/2'

loop_
_atom_site_label
_atom_site_type_symbol
_atom_site_fract_x
_atom_site_fract_y
_atom_site_fract_z
_atom_site_U_iso_or_equiv
_atom_site_adp_type
_atom_site_occupancy
_atom_site_site_symmetry_order
_atom_site_calc_flag
_atom_site_refinement_flags_posn
O1 O 0.27802(8) 0.24793(5) 0.33918(7) 0.0219(2) Uani 1 1 d .
O2 O -0.31263(8) 0.55488(5) 0.45801(7) 0.02157(19) Uani 1 1 d .
O3 O 0.03102(8) 0.22374(5) 0.34668(7) 0.02041(19) Uani 1 1 d .
H3 H 0.067747 0.207793 0.402769 0.031 Uiso 1 1 d R
N1 N -0.18402(9) 0.44874(6) 0.55140(7) 0.0169(2) Uani 1 1 d .
N2 N -0.01220(9) 0.34896(6) 0.47050(7) 0.0168(2) Uani 1 1 d .
H2 H -0.034338 0.300791 0.492330 0.020 Uiso 1 1 d R
C1 C -0.47045(12) 0.55668(8) 0.68470(11) 0.0260(3) Uani 1 1 d .
H1 H -0.534081 0.580539 0.713107 0.031 Uiso 1 1 calc R
C2 C -0.44284(12) 0.57543(7) 0.59175(10) 0.0225(3) Uani 1 1 d .
H2A H -0.487118 0.612263 0.558823 0.027 Uiso 1 1 calc R
C3 C -0.34890(11) 0.53907(7) 0.54792(9) 0.0180(2) Uani 1 1 d .
C4 C -0.28141(11) 0.48325(7) 0.59804(9) 0.0179(2) Uani 1 1 d .
C5 C -0.22299(11) 0.39869(7) 0.47278(9) 0.0189(2) Uani 1 1 d .
H5A H -0.286906 0.422301 0.433660 0.023 Uiso 1 1 calc R
H5B H -0.254628 0.352757 0.498526 0.023 Uiso 1 1 calc R
C6 C -0.11679(11) 0.38108(7) 0.41187(9) 0.0184(2) Uani 1 1 d .
H6A H -0.142297 0.345707 0.362393 0.022 Uiso 1 1 calc R
H6B H -0.091104 0.426452 0.380854 0.022 Uiso 1 1 calc R
C7 C 0.09880(11) 0.34215(7) 0.41431(9) 0.0194(2) Uani 1 1 d .
H7A H 0.162946 0.319974 0.454639 0.023 Uiso 1 1 calc R
H7B H 0.124957 0.391753 0.396511 0.023 Uiso 1 1 calc R
C8 C 0.07965(11) 0.29521(7) 0.32435(9) 0.0186(2) Uani 1 1 d .
H8 H 0.021410 0.321020 0.280890 0.022 Uiso 1 1 calc R
C9 C 0.19887(12) 0.28859(7) 0.27514(9) 0.0206(2) Uani 1 1 d .
H9A H 0.187235 0.262231 0.214839 0.025 Uiso 1 1 calc R
H9B H 0.231709 0.337706 0.262827 0.025 Uiso 1 1 calc R
C10 C 0.39538(11) 0.23690(7) 0.31477(10) 0.0197(2) Uani 1 1 d .
C11 C 0.46447(12) 0.19090(7) 0.38046(10) 0.0220(3) Uani 1 1 d .
C12 C 0.41171(13) 0.15386(8) 0.45735(10) 0.0266(3) Uani 1 1 d .
H12 H 0.330295 0.160990 0.468010 0.032 Uiso 1 1 calc R
C13 C 0.48038(16) 0.10734(10) 0.51636(11) 0.0345(3) Uani 1 1 d .
H13 H 0.444735 0.082180 0.565803 0.041 Uiso 1 1 calc R
C14 C 0.60509(16) 0.09757(10) 0.50221(13) 0.0394(4) Uani 1 1 d .
H14 H 0.651015 0.066007 0.542349 0.047 Uiso 1 1 calc R
C15 C -0.37532(13) 0.61327(8) 0.40558(11) 0.0273(3) Uani 1 1 d .
H15A H -0.369396 0.658946 0.441461 0.041 Uiso 1 1 calc GR
H15B H -0.458863 0.599825 0.395126 0.041 Uiso 1 1 calc GR
H15C H -0.339631 0.620064 0.345086 0.041 Uiso 1 1 calc GR
C16 C 0.44463(13) 0.26718(7) 0.23561(11) 0.0252(3) Uani 1 1 d .
H16 H 0.396691 0.293996 0.191250 0.030 Uiso 1 1 calc R
C17 C 0.56958(15) 0.25705(9) 0.22232(13) 0.0341(4) Uani 1 1 d .
H17 H 0.603665 0.277936 0.169117 0.041 Uiso 1 1 calc R
C18 C 0.64067(14) 0.21719(9) 0.28623(14) 0.0368(4) Uani 1 1 d .
H18 H 0.723181 0.213297 0.277720 0.044 Uiso 1 1 calc R
C19 C 0.59009(13) 0.18143(8) 0.36590(12) 0.0290(3) Uani 1 1 d .
C20 C 0.65808(14) 0.13424(10) 0.42997(14) 0.0380(4) Uani 1 1 d .
H20 H 0.740484 0.128252 0.422475 0.046 Uiso 1 1 calc R
C21 C 0.01785(11) 0.39593(7) 0.55749(9) 0.0197(2) Uani 1 1 d .
H21A H 0.051990 0.443102 0.537935 0.024 Uiso 1 1 calc R
H21B H 0.078108 0.370435 0.598242 0.024 Uiso 1 1 calc R
C22 C -0.09336(12) 0.41075(7) 0.61337(9) 0.0202(2) Uani 1 1 d .
H22A H -0.125779 0.363935 0.635837 0.024 Uiso 1 1 calc R
H22B H -0.072075 0.441686 0.668560 0.024 Uiso 1 1 calc R
C23 C -0.30959(13) 0.46663(8) 0.69170(9) 0.0228(3) Uani 1 1 d .
H23 H -0.264680 0.430752 0.725898 0.027 Uiso 1 1 calc R
C24 C -0.40436(14) 0.50309(8) 0.73499(10) 0.0275(3) Uani 1 1 d .
H24 H -0.422635 0.491231 0.797309 0.033 Uiso 1 1 calc R
O4 O 0.86113(9) 0.60252(5) 0.23110(7) 0.0228(2) Uani 1 1 d .
H4 H 0.908056 0.642454 0.211948 0.034 Uiso 1 1 d R
O5 O 0.94551(10) 0.27750(5) 0.06850(7) 0.0259(2) Uani 1 1 d .
O6 O 1.15595(9) 0.47049(6) 0.06171(7) 0.0238(2) Uani 1 1 d .
H6 H 1.164665 0.422120 0.033484 0.036 Uiso 1 1 d R
O7 O 0.80402(9) 0.34662(5) 0.17428(7) 0.0250(2) Uani 1 1 d D
O8 O 1.10932(9) 0.33318(6) 0.01555(7) 0.0246(2) Uani 1 1 d .
C25 C 0.90282(12) 0.53886(7) 0.19120(8) 0.0179(2) Uani 1 1 d .
C26 C 1.01181(11) 0.53700(7) 0.14503(9) 0.0189(2) Uani 1 1 d .
H26 H 1.058419 0.579999 0.140831 0.023 Uiso 1 1 calc R
C27 C 1.05000(11) 0.47021(7) 0.10537(9) 0.0175(2) Uani 1 1 d .
C28 C 0.98008(11) 0.40414(7) 0.11149(8) 0.0171(2) Uani 1 1 d .
C29 C 1.01430(12) 0.33462(7) 0.06299(9) 0.0198(2) Uani 1 1 d .
C30 C 0.87211(11) 0.40832(7) 0.16157(9) 0.0182(2) Uani 1 1 d .
C31 C 0.83320(11) 0.47485(7) 0.20064(9) 0.0191(2) Uani 1 1 d .
H31 H 0.761657 0.476598 0.232654 0.023 Uiso 1 1 calc R
H7 H 0.840(2) 0.3099(12) 0.1342(17) 0.064(7) Uiso 1 1 d D

loop_
_atom_site_aniso_label
_atom_site_aniso_U_11
_atom_site_aniso_U_22
_atom_site_aniso_U_33
_atom_site_aniso_U_23
_atom_site_aniso_U_13
_atom_site_aniso_U_12
O1 0.0162(4) 0.0254(5) 0.0243(4) 0.0060(4) 0.0037(3) 0.0040(3)
O2 0.0194(4) 0.0213(4) 0.0239(5) 0.0058(3) -0.0001(3) 0.0043(3)
O3 0.0223(4) 0.0160(4) 0.0231(4) 0.0006(3) 0.0026(3) -0.0010(3)
N1 0.0162(5) 0.0172(5) 0.0171(5) -0.0019(4) -0.0025(4) 0.0033(4)
N2 0.0171(5) 0.0131(4) 0.0200(5) -0.0003(4) -0.0009(4) 0.0017(3)
C1 0.0198(6) 0.0249(6) 0.0335(7) -0.0110(5) 0.0036(5) -0.0001(5)
C2 0.0162(6) 0.0166(5) 0.0346(7) -0.0053(5) -0.0011(5) 0.0015(4)
C3 0.0156(5) 0.0161(5) 0.0220(6) -0.0020(4) -0.0023(4) -0.0015(4)
C4 0.0169(5) 0.0156(5) 0.0210(6) -0.0030(4) -0.0012(4) 0.0006(4)
C5 0.0176(5) 0.0192(5) 0.0196(5) -0.0034(4) -0.0029(4) 0.0010(4)
C6 0.0183(5) 0.0189(5) 0.0177(5) -0.0008(4) -0.0028(4) 0.0033(4)
C7 0.0160(5) 0.0177(5) 0.0244(6) -0.0009(4) 0.0005(4) 0.0004(4)
C8 0.0180(5) 0.0156(5) 0.0220(6) 0.0015(4) 0.0000(4) 0.0022(4)
C9 0.0216(6) 0.0184(5) 0.0218(6) 0.0038(4) 0.0025(5) 0.0022(5)
C10 0.0167(5) 0.0165(5) 0.0263(6) -0.0036(4) 0.0039(5) -0.0009(4)
C11 0.0190(6) 0.0195(6) 0.0272(6) -0.0065(5) 0.0000(5) 0.0012(4)
C12 0.0238(6) 0.0300(7) 0.0259(7) 0.0007(5) -0.0006(5) 0.0058(5)
C13 0.0369(8) 0.0373(8) 0.0287(7) 0.0023(6) -0.0053(6) 0.0097(7)
C14 0.0357(9) 0.0403(9) 0.0405(9) -0.0073(7) -0.0155(7) 0.0155(7)
C15 0.0258(7) 0.0230(6) 0.0324(7) 0.0069(5) -0.0059(5) 0.0050(5)
C16 0.0259(7) 0.0182(6) 0.0322(7) -0.0020(5) 0.0093(5) -0.0023(5)
C17 0.0296(8) 0.0264(7) 0.0480(9) -0.0029(6) 0.0192(7) -0.0039(6)
C18 0.0195(7) 0.0323(8) 0.0597(11) -0.0072(7) 0.0141(7) -0.0008(6)
C19 0.0189(6) 0.0257(7) 0.0424(8) -0.0106(6) 0.0003(6) 0.0021(5)
C20 0.0219(7) 0.0382(9) 0.0531(10) -0.0113(8) -0.0061(7) 0.0094(6)
C21 0.0184(6) 0.0179(5) 0.0221(6) -0.0031(4) -0.0046(4) 0.0034(4)
C22 0.0208(6) 0.0203(6) 0.0191(6) -0.0008(4) -0.0034(4) 0.0044(4)
C23 0.0245(6) 0.0237(6) 0.0199(6) -0.0016(5) -0.0001(5) 0.0022(5)
C24 0.0293(7) 0.0297(7) 0.0240(6) -0.0072(5) 0.0054(5) 0.0000(6)
O4 0.0277(5) 0.0187(4) 0.0226(4) -0.0010(3) 0.0058(4) 0.0017(4)
O5 0.0329(5) 0.0171(4) 0.0280(5) -0.0040(4) 0.0046(4) -0.0045(4)
O6 0.0187(4) 0.0250(5) 0.0282(5) -0.0048(4) 0.0059(4) -0.0042(4)
O7 0.0270(5) 0.0202(4) 0.0284(5) -0.0003(4) 0.0060(4) -0.0085(4)
O8 0.0241(5) 0.0241(5) 0.0258(5) -0.0046(4) 0.0037(4) 0.0016(4)
C25 0.0207(6) 0.0178(5) 0.0151(5) 0.0007(4) -0.0001(4) 0.0014(4)
C26 0.0195(6) 0.0176(5) 0.0195(5) -0.0010(4) 0.0004(4) -0.0043(4)
C27 0.0164(5) 0.0200(5) 0.0159(5) 0.0004(4) -0.0004(4) -0.0017(4)
C28 0.0186(5) 0.0167(5) 0.0157(5) 0.0001(4) -0.0007(4) -0.0008(4)
C29 0.0236(6) 0.0184(5) 0.0170(5) -0.0006(4) -0.0015(5) 0.0003(4)
C30 0.0192(5) 0.0193(6) 0.0158(5) 0.0030(4) -0.0016(4) -0.0039(4)
C31 0.0180(5) 0.0215(6) 0.0179(5) 0.0012(4) 0.0026(4) -0.0008(4)

loop_
_atom_type_symbol
_atom_type_description
_atom_type_scat_dispersion_real
_atom_type_scat_dispersion_imag
_atom_type_scat_source
C C 0.0033 0.0016 'International Tables Vol C Tables 4.2.6.8 and 6.1.1.4'
H H 0.0000 0.0000 'International Tables Vol C Tables 4.2.6.8 and 6.1.1.4'
N N 0.0061 0.0033 'International Tables Vol C Tables 4.2.6.8 and 6.1.1.4'
O O 0.0106 0.0060 'International Tables Vol C Tables 4.2.6.8 and 6.1.1.4'

loop_
_geom_angle_atom_site_label_1
_geom_angle_atom_site_label_2
_geom_angle_atom_site_label_3
_geom_angle
C10 O1 C9 118.52(10)
C3 O2 C15 117.62(10)
C8 O3 H3 108.2
C4 N1 C5 113.97(10)
C4 N1 C22 116.21(10)
C22 N1 C5 109.21(10)
C6 N2 H2 108.6
C6 N2 C21 111.27(9)
C7 N2 H2 109.1
C7 N2 C6 112.05(10)
C7 N2 C21 108.47(10)
C21 N2 H2 107.3
C2 C1 H1 119.7
C24 C1 H1 119.7
C24 C1 C2 120.61(12)
C1 C2 H2A 119.9
C1 C2 C3 120.14(13)
C3 C2 H2A 119.9
O2 C3 C2 124.55(12)
O2 C3 C4 115.49(11)
C2 C3 C4 119.93(12)
C3 C4 N1 118.12(11)
C23 C4 N1 123.14(11)
C23 C4 C3 118.69(11)
N1 C5 H5A 109.7
N1 C5 H5B 109.7
N1 C5 C6 109.91(10)
H5A C5 H5B 108.2
C6 C5 H5A 109.7
C6 C5 H5B 109.7
N2 C6 C5 111.74(10)
N2 C6 H6A 109.3
N2 C6 H6B 109.3
C5 C6 H6A 109.3
C5 C6 H6B 109.3
H6A C6 H6B 107.9
N2 C7 H7A 108.9
N2 C7 H7B 108.9
N2 C7 C8 113.34(10)
H7A C7 H7B 107.7
C8 C7 H7A 108.9
C8 C7 H7B 108.9
O3 C8 C7 110.61(10)
O3 C8 H8 108.3
O3 C8 C9 111.96(10)
C7 C8 H8 108.3
C7 C8 C9 109.23(11)
C9 C8 H8 108.3
O1 C9 C8 105.99(10)
O1 C9 H9A 110.5
O1 C9 H9B 110.5
C8 C9 H9A 110.5
C8 C9 H9B 110.5
H9A C9 H9B 108.7
O1 C10 C11 113.94(11)
C16 C10 O1 124.29(12)
C16 C10 C11 121.77(12)
C12 C11 C10 122.12(12)
C12 C11 C19 119.72(13)
C19 C11 C10 118.15(13)
C11 C12 H12 119.9
C13 C12 C11 120.24(14)
C13 C12 H12 119.9
C12 C13 H13 119.8
C12 C13 C14 120.31(16)
C14 C13 H13 119.8
C13 C14 H14 119.9
C20 C14 C13 120.23(15)
C20 C14 H14 119.9
O2 C15 H15A 109.5
O2 C15 H15B 109.5
O2 C15 H15C 109.5
H15A C15 H15B 109.5
H15A C15 H15C 109.5
H15B C15 H15C 109.5
C10 C16 H16 120.5
C10 C16 C17 119.08(15)
C17 C16 H16 120.5
C16 C17 H17 119.5
C18 C17 C16 121.09(15)
C18 C17 H17 119.5
C17 C18 H18 119.6
C17 C18 C19 120.81(14)
C19 C18 H18 119.6
C18 C19 C11 118.87(14)
C20 C19 C11 118.07(15)
C20 C19 C18 123.02(14)
C14 C20 C19 121.39(15)
C14 C20 H20 119.3
C19 C20 H20 119.3
N2 C21 H21A 109.4
N2 C21 H21B 109.4
N2 C21 C22 111.31(10)
H21A C21 H21B 108.0
C22 C21 H21A 109.4
C22 C21 H21B 109.4
N1 C22 C21 109.08(10)
N1 C22 H22A 109.9
N1 C22 H22B 109.9
C21 C22 H22A 109.9
C21 C22 H22B 109.9
H22A C22 H22B 108.3
C4 C23 H23 119.5
C4 C23 C24 121.02(13)
C24 C23 H23 119.5
C1 C24 C23 119.60(13)
C1 C24 H24 120.2
C23 C24 H24 120.2
C25 O4 H4 108.6
C27 O6 H6 106.9
C30 O7 H7 103.5(15)
O4 C25 C26 121.92(11)
O4 C25 C31 116.73(11)
C31 C25 C26 121.33(11)
C25 C26 H26 120.3
C27 C26 C25 119.43(11)
C27 C26 H26 120.3
O6 C27 C26 117.74(11)
O6 C27 C28 121.34(11)
C26 C27 C28 120.92(11)
C27 C28 C29 121.43(11)
C30 C28 C27 117.54(11)
C30 C28 C29 120.94(11)
O5 C29 C28 118.58(11)
O8 C29 O5 121.73(12)
O8 C29 C28 119.68(11)
O7 C30 C28 120.73(11)
O7 C30 C31 117.51(11)
C31 C30 C28 121.75(11)
C25 C31 H31 120.5
C30 C31 C25 118.99(11)
C30 C31 H31 120.5

loop_
_geom_bond_atom_site_label_1
_geom_bond_atom_site_label_2
_geom_bond_distance
O1 C9 1.4223(16)
O1 C10 1.3744(15)
O2 C3 1.3697(16)
O2 C15 1.4358(16)
O3 H3 0.9120
O3 C8 1.4283(15)
N1 C4 1.4288(15)
N1 C5 1.4670(16)
N1 C22 1.4615(16)
N2 H2 0.9508
N2 C6 1.5002(16)
N2 C7 1.4971(16)
N2 C21 1.5032(16)
C1 H1 0.9300
C1 C2 1.393(2)
C1 C24 1.378(2)
C2 H2A 0.9300
C2 C3 1.3949(17)
C3 C4 1.4128(17)
C4 C23 1.3950(18)
C5 H5A 0.9700
C5 H5B 0.9700
C5 C6 1.5198(17)
C6 H6A 0.9700
C6 H6B 0.9700
C7 H7A 0.9700
C7 H7B 0.9700
C7 C8 1.5200(18)
C8 H8 0.9800
C8 C9 1.5239(18)
C9 H9A 0.9700
C9 H9B 0.9700
C10 C11 1.4277(19)
C10 C16 1.3710(19)
C11 C12 1.415(2)
C11 C19 1.4261(19)
C12 H12 0.9300
C12 C13 1.375(2)
C13 H13 0.9300
C13 C14 1.416(2)
C14 H14 0.9300
C14 C20 1.363(3)
C15 H15A 0.9600
C15 H15B 0.9600
C15 H15C 0.9600
C16 H16 0.9300
C16 C17 1.417(2)
C17 H17 0.9300
C17 C18 1.363(3)
C18 H18 0.9300
C18 C19 1.425(2)
C19 C20 1.420(2)
C20 H20 0.9300
C21 H21A 0.9700
C21 H21B 0.9700
C21 C22 1.5150(18)
C22 H22A 0.9700
C22 H22B 0.9700
C23 H23 0.9300
C23 C24 1.3992(19)
C24 H24 0.9300
O4 H4 0.9308
O4 C25 1.3597(15)
O5 C29 1.2794(16)
O6 H6 0.9584
O6 C27 1.3496(15)
O7 C30 1.3537(15)
O7 H7 0.962(16)
O8 C29 1.2722(16)
C25 C26 1.3977(17)
C25 C31 1.3909(18)
C26 H26 0.9300
C26 C27 1.3926(17)
C27 C28 1.4182(17)
C28 C29 1.4759(17)
C28 C30 1.4179(17)
C30 C31 1.3877(18)
C31 H31 0.9300

loop_
_geom_torsion_atom_site_label_1
_geom_torsion_atom_site_label_2
_geom_torsion_atom_site_label_3
_geom_torsion_atom_site_label_4
_geom_torsion
O1 C10 C11 C12 6.60(18)
O1 C10 C11 C19 -174.68(11)
O1 C10 C16 C17 174.63(13)
O2 C3 C4 N1 -0.35(16)
O2 C3 C4 C23 177.07(11)
O3 C8 C9 O1 -58.06(13)
N1 C4 C23 C24 178.65(12)
N1 C5 C6 N2 55.64(13)
N2 C7 C8 O3 -53.59(13)
N2 C7 C8 C9 -177.26(10)
N2 C21 C22 N1 -58.70(13)
C1 C2 C3 O2 -178.09(12)
C1 C2 C3 C4 -0.18(19)
C2 C1 C24 C23 -0.8(2)
C2 C3 C4 N1 -178.45(11)
C2 C3 C4 C23 -1.03(18)
C3 C4 C23 C24 1.4(2)
C4 N1 C5 C6 165.20(10)
C4 N1 C22 C21 -164.98(10)
C4 C23 C24 C1 -0.5(2)
C5 N1 C4 C3 -71.10(14)
C5 N1 C4 C23 111.60(14)
C5 N1 C22 C21 64.40(13)
C6 N2 C7 C8 -57.10(13)
C6 N2 C21 C22 51.40(13)
C7 N2 C6 C5 -171.44(10)
C7 N2 C21 C22 175.09(10)
C7 C8 C9 O1 64.81(13)
C9 O1 C10 C11 -175.67(11)
C9 O1 C10 C16 5.00(18)
C10 O1 C9 C8 -176.73(10)
C10 C11 C12 C13 177.00(14)
C10 C11 C19 C18 -0.8(2)
C10 C11 C19 C20 -178.54(13)
C10 C16 C17 C18 0.7(2)
C11 C10 C16 C17 -4.7(2)
C11 C12 C13 C14 1.6(2)
C11 C19 C20 C14 1.4(2)
C12 C11 C19 C18 177.93(14)
C12 C11 C19 C20 0.2(2)
C12 C13 C14 C20 0.0(3)
C13 C14 C20 C19 -1.6(3)
C15 O2 C3 C2 0.38(18)
C15 O2 C3 C4 -177.62(11)
C16 C10 C11 C12 -174.05(13)
C16 C10 C11 C19 4.68(19)
C16 C17 C18 C19 3.1(2)
C17 C18 C19 C11 -3.0(2)
C17 C18 C19 C20 174.62(16)
C18 C19 C20 C14 -176.20(16)
C19 C11 C12 C13 -1.7(2)
C21 N2 C6 C5 -49.81(13)
C21 N2 C7 C8 179.68(10)
C22 N1 C4 C3 160.56(11)
C22 N1 C4 C23 -16.73(17)
C22 N1 C5 C6 -62.98(13)
C24 C1 C2 C3 1.1(2)
O4 C25 C26 C27 -179.94(11)
O4 C25 C31 C30 -179.69(11)
O6 C27 C28 C29 -5.62(18)
O6 C27 C28 C30 177.81(11)
O7 C30 C31 C25 178.24(11)
C25 C26 C27 O6 -179.73(11)
C25 C26 C27 C28 -0.21(19)
C26 C25 C31 C30 -1.31(19)
C26 C27 C28 C29 174.88(11)
C26 C27 C28 C30 -1.69(18)
C27 C28 C29 O5 -177.73(12)
C27 C28 C29 O8 0.94(18)
C27 C28 C30 O7 -176.74(11)
C27 C28 C30 C31 2.17(18)
C28 C30 C31 C25 -0.71(19)
C29 C28 C30 O7 6.67(18)
C29 C28 C30 C31 -174.42(12)
C30 C28 C29 O5 -1.28(18)
C30 C28 C29 O8 177.39(12)
C31 C25 C26 C27 1.77(19)
